data_1558186
loop_
_publ_author_name
'Meyer, Marco'
'Brunner, Fabian'
'Prescimone, Alessandro'
'Constable, Edwin C.'
'Housecroft, Catherine E.'

_publ_section_title
;
 Chimera Diimine Ligands in Emissive [Cu(P^P)(N^N)][PF6] Complexes
;
_journal_issue 5
_journal_name_full Inorganics
_journal_page_first 33
_journal_paper_doi 10.3390/inorganics8050033
_journal_volume 8
_journal_year 2020
_chemical_compound_source 'Marco Meyer'
_chemical_formula_moiety 'C50 H41 Cl1 Cu1 F6 N2 O1 P3'
_chemical_formula_sum 'C50 H41 Cl Cu F6 N2 O P3'
_chemical_formula_weight 991.80
_chemical_melting_point ?
_space_group_IT_number 2
_space_group_name_Hall '-P 1'
_space_group_name_H-M_alt 'P -1'
_symmetry_cell_setting triclinic
_symmetry_space_group_name_Hall '-P 1'
_symmetry_space_group_name_H-M 'P -1'
_atom_sites_solution_hydrogens difmap
_atom_sites_solution_primary other
_audit_creation_date 2018-10-25
_audit_creation_method CRYSTALS_ver_14.61_build_6949
_cell_angle_alpha 89.133(4)
_cell_angle_beta 68.457(4)
_cell_angle_gamma 88.730(4)
_cell_formula_units_Z 2
_cell_length_a 11.4363(6)
_cell_length_b 14.0871(6)
_cell_length_c 14.8030(7)
_cell_measurement_reflns_used 33164
_cell_measurement_temperature 130
_cell_measurement_theta_max 57
_cell_measurement_theta_min 3
_cell_volume 2217.62(19)
_computing_cell_refinement
;
X-Area Recipe 1.33.0.0 (STOE, 2015)
;
_computing_data_collection
;
X-Area Pilatus3_SV 1.31.150.0 (STOE, 2018)
;
_computing_data_reduction
;
X-Area Integrate 1.73.1.0 (STOE, 2018)
X-Area X-Red32 1.65.0.0 (STOE, 2018) 
;
_computing_molecular_graphics 'CAMERON (Watkin et al., 1996)'
_computing_publication_material 'CRYSTALS (Betteridge et al., 2003)'
_computing_structure_refinement 'CRYSTALS (Betteridge et al., 2003)'
_computing_structure_solution 'Superflip (Palatinus & Chapuis, 2007)'
_diffrn_ambient_temperature 130
_diffrn_detector Pilatus300K
_diffrn_detector_area_resol_mean 5.81
_diffrn_detector_type STOE
_diffrn_measured_fraction_theta_full 0.989
_diffrn_measured_fraction_theta_max 0.947
_diffrn_measurement_device Area
_diffrn_measurement_device_type 'Stoe StadiVari'
_diffrn_measurement_method \w
_diffrn_radiation_monochromator 'Graded multilayer mirror'
_diffrn_radiation_type GaK\a
_diffrn_radiation_wavelength 1.34143
_diffrn_reflns_av_R_equivalents 0.045
_diffrn_reflns_av_unetI/netI 0.014
_diffrn_reflns_limit_h_max 12
_diffrn_reflns_limit_h_min -14
_diffrn_reflns_limit_k_max 13
_diffrn_reflns_limit_k_min -17
_diffrn_reflns_limit_l_max 18
_diffrn_reflns_limit_l_min -18
_diffrn_reflns_number 23726
_diffrn_reflns_theta_full 54.000
_diffrn_reflns_theta_max 57.215
_diffrn_reflns_theta_min 2.730
_diffrn_source 'Metaljet D2'
_diffrn_source_current 2.860
_diffrn_source_power 0.200
_diffrn_source_voltage 70
_diffrn_standards_number 0
_exptl_absorpt_coefficient_mu 4.068
_exptl_absorpt_correction_T_max 0.89
_exptl_absorpt_correction_T_min 0.88
_exptl_absorpt_correction_type sphere
_exptl_crystal_colour yellow
_exptl_crystal_density_diffrn 1.485
_exptl_crystal_density_meas ?
_exptl_crystal_density_method 'not measured'
_exptl_crystal_description plate
_exptl_crystal_F_000 1016
_exptl_crystal_recrystallization_method
; 
DCM / Et2O
;
_exptl_crystal_size_max 0.130
_exptl_crystal_size_mid 0.100
_exptl_crystal_size_min 0.030
_exptl_crystal_size_rad 0.08
_refine_diff_density_max 1.27
_refine_diff_density_min -1.37
_refine_ls_extinction_method None
_refine_ls_goodness_of_fit_ref 0.9937
_refine_ls_hydrogen_treatment constr
_refine_ls_matrix_type full
_refine_ls_number_parameters 573
_refine_ls_number_reflns 7713
_refine_ls_number_restraints 2
_refine_ls_R_factor_all 0.1112
_refine_ls_R_factor_gt 0.1112
_refine_ls_shift/su_max 0.0007890
_refine_ls_shift/su_mean 0.0000389
_refine_ls_structure_factor_coef F
_refine_ls_weighting_details
;
 Method, part 1, Chebychev polynomial, (Watkin, 1994, Prince, 1982) 
 [weight] = 1.0/[A~0~*T~0~(x)+A~1~*T~1~(x) ... +A~n-1~]*T~n-1~(x)] 
 where A~i~ are the Chebychev coefficients listed below and x= Fcalc/Fmax 
 Method = Robust Weighting (Prince, 1982) 
 W = [weight] * [1-(deltaF/6*sigmaF)^2^]^2^ 
 A~i~ are: 
 0.304 -0.756 -0.782E-02 
;
_refine_ls_weighting_scheme calc
_refine_ls_wR_factor_all 0.0483
_refine_ls_wR_factor_gt 0.0483
_refine_ls_wR_factor_ref 0.0466
_reflns_limit_h_max 14
_reflns_limit_h_min -13
_reflns_limit_k_max 17
_reflns_limit_k_min -17
_reflns_limit_l_max 18
_reflns_limit_l_min 0
_reflns_number_gt 7747
_reflns_number_total 8675
_reflns_threshold_expression I>2.0\s(I)
_oxford_diffrn_Wilson_B_factor 0.00
_oxford_diffrn_Wilson_scale 0.00
_oxford_refine_ls_r_factor_ref 0.1062
_oxford_refine_ls_scale 0.4131(5)
_oxford_reflns_number_all 7747
_oxford_structure_analysis_title 'MEM012_130K in P -1'
_cod_data_source_file MEM012_130K.cif
_cod_data_source_block MEM012_130K
_cod_depositor_comments
;
The following automatic conversions were performed:

data item '_chemical_melting_point' value 'not measured' was changed
to '?' -- the value is undefined or not given.

data item '_exptl_crystal_density_meas' value 'not measured' was
changed to '?' -- the value is perceived as not measured.

Automatic conversion script
Id: cif_fix_values 7556 2019-12-06 15:28:31Z antanas 
;
_cod_original_sg_symbol_H-M 'P -1 '
_cod_original_formula_sum 'C50 H41 Cl1 Cu1 F6 N2 O1 P3'
_cod_database_code 1558186
_oxford_refine_reflns_threshold_expression_ref I>2.0\s(I)

loop_
_symmetry_equiv_pos_as_xyz
x,y,z
-x,-y,-z

loop_
_atom_site_label
_atom_site_type_symbol
_atom_site_fract_x
_atom_site_fract_y
_atom_site_fract_z
_atom_site_U_iso_or_equiv
_atom_site_occupancy
_atom_site_adp_type
_atom_site_refinement_flags_posn
_atom_site_refinement_flags_adp
_atom_site_refinement_flags_occupancy
_atom_site_disorder_assembly
_atom_site_disorder_group
_atom_site_attached_hydrogens
C100 C 0.7282(10) 0.4939(7) 0.7217(8) 0.0519 0.5000 Uani D . . . 2 .
Cl1 Cl 0.7249(3) 0.49964(19) 0.75386(18) 0.0519 0.5000 Uani . . . . 1 .
C101 C 0.8165(9) 0.0328(9) 0.8034(7) 0.0504 0.5000 Uani D . . . 1 .
Cl2 Cl 0.8534(2) 0.0394(2) 0.8028(2) 0.0504 0.5000 Uani . . . . 2 .
Cu1 Cu 0.82331(6) 0.26721(4) 0.74536(5) 0.0358 1.0000 Uani . . . . . .
P2 P 0.79793(10) 0.29974(7) 0.90158(8) 0.0364 1.0000 Uani . . . . . .
C3 C 0.8906(4) 0.2308(3) 0.9597(3) 0.0368 1.0000 Uani . . . . . .
C4 C 1.0147(4) 0.2034(3) 0.9008(3) 0.0336 1.0000 Uani . . . . . .
O1 O 1.0586(3) 0.23347(18) 0.8053(2) 0.0370 1.0000 Uani . . . . . .
C6 C 1.1348(4) 0.1687(3) 0.7385(3) 0.0386 1.0000 Uani . . . . . .
C7 C 1.2121(4) 0.1063(3) 0.7649(3) 0.0404 1.0000 Uani . . . . . .
C8 C 1.2239(4) 0.1232(3) 0.8633(4) 0.0411 1.0000 Uani . . . . . .
C9 C 1.0929(4) 0.1488(3) 0.9353(3) 0.0393 1.0000 Uani . . . . . .
C10 C 1.0460(4) 0.1259(3) 1.0339(4) 0.0444 1.0000 Uani . . . . . .
C11 C 0.9274(4) 0.1577(3) 1.0956(4) 0.0472 1.0000 Uani . . . . . .
C12 C 0.8510(4) 0.2100(3) 1.0561(3) 0.0416 1.0000 Uani . . . . . .
C13 C 1.3088(4) 0.2111(3) 0.8496(4) 0.0466 1.0000 Uani . . . . . .
C14 C 1.2849(4) 0.0401(3) 0.8964(4) 0.0476 1.0000 Uani . . . . . .
C15 C 1.2748(4) 0.0366(3) 0.6992(4) 0.0443 1.0000 Uani . . . . . .
C16 C 1.2673(4) 0.0357(3) 0.6084(4) 0.0490 1.0000 Uani . . . . . .
C17 C 1.1952(4) 0.1031(3) 0.5814(4) 0.0487 1.0000 Uani . . . . . .
C18 C 1.1265(4) 0.1722(3) 0.6475(3) 0.0376 1.0000 Uani . . . . . .
P1 P 1.02089(10) 0.26143(7) 0.62667(9) 0.0351 1.0000 Uani . . . . . .
C20 C 1.1005(4) 0.3748(3) 0.6209(3) 0.0379 1.0000 Uani . . . . . .
C21 C 1.2005(4) 0.3868(3) 0.6496(4) 0.0466 1.0000 Uani . . . . . .
C22 C 1.2436(5) 0.4772(3) 0.6558(4) 0.0548 1.0000 Uani . . . . . .
C23 C 1.1875(5) 0.5559(3) 0.6299(4) 0.0526 1.0000 Uani . . . . . .
C24 C 1.0901(5) 0.5428(3) 0.5985(4) 0.0502 1.0000 Uani . . . . . .
C25 C 1.0449(5) 0.4537(3) 0.5954(4) 0.0470 1.0000 Uani . . . . . .
C26 C 1.0397(4) 0.2427(3) 0.5003(3) 0.0379 1.0000 Uani . . . . . .
C27 C 1.1432(4) 0.2753(3) 0.4239(4) 0.0439 1.0000 Uani . . . . . .
C28 C 1.1554(4) 0.2627(3) 0.3274(3) 0.0440 1.0000 Uani . . . . . .
C29 C 1.0582(4) 0.2190(3) 0.3095(4) 0.0474 1.0000 Uani . . . . . .
C30 C 0.9566(4) 0.1869(3) 0.3819(4) 0.0525 1.0000 Uani . . . . . .
C31 C 0.9468(4) 0.1978(3) 0.4786(4) 0.0486 1.0000 Uani . . . . . .
C32 C 0.8268(4) 0.4196(3) 0.9349(4) 0.0450 1.0000 Uani . . . . . .
C33 C 0.7706(4) 0.4521(3) 1.0301(4) 0.0484 1.0000 Uani . . . . . .
C34 C 0.8024(5) 0.5405(3) 1.0548(4) 0.0547 1.0000 Uani . . . . . .
C35 C 0.8894(5) 0.5947(3) 0.9856(4) 0.0550 1.0000 Uani . . . . . .
C36 C 0.9461(5) 0.5618(3) 0.8924(4) 0.0511 1.0000 Uani . . . . . .
C37 C 0.9152(4) 0.4748(3) 0.8660(4) 0.0462 1.0000 Uani . . . . . .
C38 C 0.6354(4) 0.2731(3) 0.9795(3) 0.0412 1.0000 Uani . . . . . .
C39 C 0.6010(5) 0.1820(3) 1.0079(4) 0.0526 1.0000 Uani . . . . . .
C40 C 0.4748(5) 0.1579(4) 1.0563(4) 0.0633 1.0000 Uani . . . . . .
C41 C 0.3850(5) 0.2281(5) 1.0735(4) 0.0695 1.0000 Uani . . . . . .
C42 C 0.4171(5) 0.3205(5) 1.0442(5) 0.0720 1.0000 Uani . . . . . .
C43 C 0.5407(4) 0.3433(3) 0.9969(4) 0.0555 1.0000 Uani . . . . . .
N1 N 0.7301(3) 0.1482(2) 0.7223(3) 0.0377 1.0000 Uani . . . . . .
C45 C 0.6551(4) 0.1687(3) 0.6717(3) 0.0397 1.0000 Uani . . . . . .
C46 C 0.6360(4) 0.2697(3) 0.6547(3) 0.0390 1.0000 Uani . . . . . .
N2 N 0.6866(3) 0.3324(2) 0.6979(3) 0.0394 1.0000 Uani . . . . . .
C48 C 0.6660(4) 0.4252(3) 0.6883(4) 0.0472 1.0000 Uani D . . . . .
C49 C 0.5968(5) 0.4602(3) 0.6338(4) 0.0578 1.0000 Uani . . . . . .
C50 C 0.5518(5) 0.3965(3) 0.5876(4) 0.0598 1.0000 Uani . . . . . .
C51 C 0.5679(4) 0.3004(3) 0.5988(4) 0.0477 1.0000 Uani . . . . . .
C52 C 0.6000(4) 0.0974(3) 0.6376(4) 0.0505 1.0000 Uani . . . . . .
C53 C 0.6226(5) 0.0030(3) 0.6580(4) 0.0572 1.0000 Uani . . . . . .
C54 C 0.6998(5) -0.0172(3) 0.7083(4) 0.0553 1.0000 Uani . . . . . .
C55 C 0.7520(4) 0.0566(3) 0.7410(4) 0.0463 1.0000 Uani D . . . . .
P3 P 1.55927(11) 0.24706(8) 0.32553(10) 0.0480 1.0000 Uani . . . . . .
F1 F 1.4262(4) 0.2485(4) 0.3253(4) 0.1594 1.0000 Uani . . . . . .
F5 F 1.5282(3) 0.3324(2) 0.3994(2) 0.0739 1.0000 Uani . . . . . .
F6 F 1.5916(3) 0.16205(19) 0.2503(2) 0.0686 1.0000 Uani . . . . . .
F4 F 1.6027(6) 0.3201(2) 0.2400(3) 0.1536 1.0000 Uani . . . . . .
F2 F 1.6917(5) 0.2394(3) 0.3278(6) 0.1744 1.0000 Uani . . . . . .
F3 F 1.5203(6) 0.1713(3) 0.4106(3) 0.1340 1.0000 Uani . . . . . .
H1001 H 0.7702 0.5374 0.6711 0.0614 0.5000 Uiso R . . . 2 .
H1002 H 0.7873 0.4642 0.7448 0.0614 0.5000 Uiso R . . . 2 .
H1003 H 0.6661 0.5269 0.7733 0.0614 0.5000 Uiso R . . . 2 .
H1011 H 0.7709 -0.0140 0.8488 0.0595 0.5000 Uiso R . . . 1 .
H1012 H 0.8261 0.0871 0.8372 0.0595 0.5000 Uiso R . . . 1 .
H1013 H 0.8970 0.0078 0.7650 0.0595 0.5000 Uiso R . . . 1 .
H101 H 1.0974 0.0901 1.0602 0.0600 1.0000 Uiso R . . . . .
H111 H 0.8978 0.1431 1.1631 0.0613 1.0000 Uiso R . . . . .
H121 H 0.7697 0.2318 1.0969 0.0506 1.0000 Uiso R . . . . .
H131 H 1.3188 0.2243 0.9090 0.0552 1.0000 Uiso R . . . . .
H132 H 1.3888 0.1985 0.8007 0.0552 1.0000 Uiso R . . . . .
H133 H 1.2705 0.2644 0.8307 0.0552 1.0000 Uiso R . . . . .
H141 H 1.2914 0.0559 0.9565 0.0682 1.0000 Uiso R . . . . .
H142 H 1.3663 0.0263 0.8500 0.0682 1.0000 Uiso R . . . . .
H143 H 1.2335 -0.0139 0.9051 0.0682 1.0000 Uiso R . . . . .
H151 H 1.3247 -0.0101 0.7159 0.0588 1.0000 Uiso R . . . . .
H161 H 1.3125 -0.0119 0.5636 0.0683 1.0000 Uiso R . . . . .
H171 H 1.1911 0.1014 0.5185 0.0658 1.0000 Uiso R . . . . .
H211 H 1.2412 0.3329 0.6650 0.0635 1.0000 Uiso R . . . . .
H221 H 1.3100 0.4851 0.6789 0.0711 1.0000 Uiso R . . . . .
H231 H 1.2184 0.6177 0.6311 0.0689 1.0000 Uiso R . . . . .
H241 H 1.0509 0.5967 0.5815 0.0642 1.0000 Uiso R . . . . .
H251 H 0.9763 0.4463 0.5746 0.0632 1.0000 Uiso R . . . . .
H271 H 1.2084 0.3068 0.4362 0.0572 1.0000 Uiso R . . . . .
H281 H 1.2284 0.2837 0.2758 0.0517 1.0000 Uiso R . . . . .
H291 H 1.0647 0.2129 0.2440 0.0547 1.0000 Uiso R . . . . .
H301 H 0.8929 0.1544 0.3685 0.0649 1.0000 Uiso R . . . . .
H311 H 0.8741 0.1759 0.5298 0.0589 1.0000 Uiso R . . . . .
H331 H 0.7089 0.4154 1.0777 0.0634 1.0000 Uiso R . . . . .
H341 H 0.7653 0.5623 1.1197 0.0739 1.0000 Uiso R . . . . .
H351 H 0.9102 0.6551 1.0024 0.0655 1.0000 Uiso R . . . . .
H361 H 1.0059 0.6000 0.8450 0.0641 1.0000 Uiso R . . . . .
H371 H 0.9565 0.4521 0.8018 0.0547 1.0000 Uiso R . . . . .
H391 H 0.6636 0.1331 0.9923 0.0655 1.0000 Uiso R . . . . .
H401 H 0.4532 0.0946 1.0783 0.0805 1.0000 Uiso R . . . . .
H411 H 0.2989 0.2128 1.1046 0.0787 1.0000 Uiso R . . . . .
H421 H 0.3539 0.3687 1.0568 0.0877 1.0000 Uiso R . . . . .
H431 H 0.5623 0.4070 0.9766 0.0708 1.0000 Uiso R . . . . .
H491 H 0.5846 0.5264 0.6271 0.0672 1.0000 Uiso R . . . . .
H501 H 0.5047 0.4191 0.5502 0.0852 1.0000 Uiso R . . . . .
H511 H 0.5337 0.2564 0.5675 0.0577 1.0000 Uiso R . . . . .
H521 H 0.5476 0.1122 0.6021 0.0679 1.0000 Uiso R . . . . .
H531 H 0.5845 -0.0465 0.6363 0.0674 1.0000 Uiso R . . . . .
H541 H 0.7166 -0.0813 0.7212 0.0668 1.0000 Uiso R . . . . .

loop_
_atom_site_aniso_label
_atom_site_aniso_U_11
_atom_site_aniso_U_22
_atom_site_aniso_U_33
_atom_site_aniso_U_23
_atom_site_aniso_U_13
_atom_site_aniso_U_12
C100 0.0518(3) 0.0518(3) 0.0518(3) -0.0001(3) -0.0186(3) -0.0006(3)
Cl1 0.0518(3) 0.0518(3) 0.0518(3) -0.0001(3) -0.0186(3) -0.0006(3)
C101 0.0500(4) 0.0500(4) 0.0500(4) 0.0006(4) -0.0170(4) 0.0001(4)
Cl2 0.0500(4) 0.0500(4) 0.0500(4) 0.0006(4) -0.0170(4) 0.0001(4)
Cu1 0.0357(3) 0.0289(3) 0.0497(4) -0.0012(3) -0.0239(3) 0.0060(3)
P2 0.0365(6) 0.0297(5) 0.0480(7) -0.0043(5) -0.0218(5) 0.0082(4)
C3 0.039(2) 0.030(2) 0.044(3) 0.0003(18) -0.019(2) 0.0036(17)
C4 0.035(2) 0.0242(19) 0.046(3) -0.0027(17) -0.020(2) 0.0061(16)
O1 0.0415(16) 0.0297(14) 0.0459(18) -0.0045(12) -0.0237(14) 0.0117(12)
C6 0.043(2) 0.026(2) 0.054(3) -0.0067(19) -0.028(2) 0.0115(17)
C7 0.044(2) 0.030(2) 0.057(3) 0.0011(19) -0.030(2) 0.0070(18)
C8 0.039(2) 0.031(2) 0.062(3) -0.0018(19) -0.029(2) 0.0081(17)
C9 0.043(2) 0.028(2) 0.055(3) 0.0002(19) -0.029(2) 0.0079(17)
C10 0.046(3) 0.034(2) 0.061(3) 0.008(2) -0.030(2) 0.0036(19)
C11 0.051(3) 0.047(3) 0.055(3) 0.006(2) -0.033(3) 0.001(2)
C12 0.040(2) 0.039(2) 0.050(3) 0.002(2) -0.022(2) 0.0029(18)
C13 0.042(3) 0.038(2) 0.062(3) -0.001(2) -0.022(2) 0.0043(19)
C14 0.053(3) 0.038(2) 0.060(3) -0.002(2) -0.031(3) 0.014(2)
C15 0.044(3) 0.031(2) 0.067(3) -0.004(2) -0.032(2) 0.0127(18)
C16 0.056(3) 0.034(2) 0.068(3) -0.013(2) -0.037(3) 0.022(2)
C17 0.057(3) 0.038(2) 0.064(3) -0.012(2) -0.039(3) 0.019(2)
C18 0.039(2) 0.030(2) 0.048(3) -0.0011(18) -0.021(2) 0.0064(17)
P1 0.0358(6) 0.0281(5) 0.0463(7) -0.0008(4) -0.0212(5) 0.0066(4)
C20 0.037(2) 0.029(2) 0.049(3) 0.0028(18) -0.018(2) 0.0013(17)
C21 0.042(2) 0.041(2) 0.060(3) 0.005(2) -0.022(2) 0.0042(19)
C22 0.045(3) 0.052(3) 0.075(4) 0.002(3) -0.032(3) -0.003(2)
C23 0.056(3) 0.038(2) 0.069(4) -0.001(2) -0.028(3) -0.001(2)
C24 0.058(3) 0.030(2) 0.065(3) 0.002(2) -0.028(3) 0.009(2)
C25 0.057(3) 0.033(2) 0.064(3) -0.006(2) -0.038(3) 0.013(2)
C26 0.037(2) 0.030(2) 0.054(3) -0.0035(19) -0.026(2) 0.0100(17)
C27 0.044(3) 0.036(2) 0.058(3) -0.006(2) -0.027(2) 0.0086(19)
C28 0.044(3) 0.037(2) 0.049(3) 0.0020(19) -0.015(2) 0.0028(19)
C29 0.054(3) 0.047(3) 0.047(3) -0.006(2) -0.026(2) 0.010(2)
C30 0.040(3) 0.061(3) 0.063(3) -0.005(3) -0.026(3) -0.004(2)
C31 0.040(3) 0.055(3) 0.052(3) -0.004(2) -0.019(2) 0.003(2)
C32 0.050(3) 0.033(2) 0.068(3) -0.013(2) -0.040(3) 0.017(2)
C33 0.053(3) 0.038(2) 0.055(3) -0.003(2) -0.021(2) 0.006(2)
C34 0.070(3) 0.042(3) 0.061(3) -0.014(2) -0.035(3) 0.013(2)
C35 0.053(3) 0.038(2) 0.085(4) -0.014(3) -0.039(3) 0.007(2)
C36 0.049(3) 0.039(2) 0.070(4) 0.002(2) -0.028(3) -0.002(2)
C37 0.045(3) 0.042(2) 0.057(3) -0.008(2) -0.025(2) 0.009(2)
C38 0.039(2) 0.045(2) 0.046(3) -0.005(2) -0.023(2) 0.0050(19)
C39 0.049(3) 0.054(3) 0.062(3) 0.000(2) -0.028(3) 0.005(2)
C40 0.050(3) 0.070(3) 0.074(4) 0.011(3) -0.028(3) -0.010(3)
C41 0.045(3) 0.108(5) 0.062(4) -0.010(3) -0.026(3) -0.010(3)
C42 0.048(3) 0.094(5) 0.084(5) -0.035(4) -0.036(3) 0.025(3)
C43 0.046(3) 0.049(3) 0.079(4) -0.019(3) -0.032(3) 0.015(2)
N1 0.041(2) 0.0299(17) 0.044(2) 0.0034(15) -0.0176(17) -0.0010(14)
C45 0.030(2) 0.037(2) 0.052(3) -0.0037(19) -0.015(2) 0.0007(17)
C46 0.034(2) 0.040(2) 0.046(3) 0.0006(19) -0.019(2) 0.0057(18)
N2 0.039(2) 0.0307(17) 0.052(2) 0.0008(16) -0.0214(18) 0.0061(15)
C48 0.043(2) 0.033(2) 0.068(3) -0.001(2) -0.024(2) 0.0105(19)
C49 0.063(3) 0.037(2) 0.080(4) 0.005(2) -0.035(3) 0.013(2)
C50 0.066(3) 0.055(3) 0.071(4) -0.001(3) -0.041(3) 0.022(3)
C51 0.048(3) 0.052(3) 0.052(3) -0.001(2) -0.029(2) 0.006(2)
C52 0.044(3) 0.046(3) 0.071(4) -0.010(2) -0.031(3) -0.000(2)
C53 0.056(3) 0.034(2) 0.079(4) -0.012(2) -0.022(3) -0.001(2)
C54 0.065(3) 0.033(2) 0.067(4) -0.009(2) -0.023(3) 0.004(2)
C55 0.046(3) 0.027(2) 0.068(3) -0.007(2) -0.024(2) 0.0076(19)
P3 0.0461(7) 0.0365(6) 0.0683(9) 0.0014(6) -0.0297(7) 0.0056(5)
F1 0.071(3) 0.260(6) 0.173(5) -0.117(5) -0.075(3) 0.074(4)
F5 0.107(3) 0.0478(16) 0.076(2) -0.0040(15) -0.045(2) 0.0180(16)
F6 0.078(2) 0.0429(15) 0.084(2) -0.0009(15) -0.0284(18) 0.0046(14)
F4 0.273(7) 0.0392(19) 0.085(3) 0.0086(19) 0.009(4) 0.008(3)
F2 0.122(4) 0.118(4) 0.350(9) -0.096(5) -0.164(5) 0.048(3)
F3 0.254(6) 0.071(2) 0.079(3) 0.004(2) -0.061(4) -0.050(3)

loop_
_atom_type_symbol
_atom_type_scat_dispersion_real
_atom_type_scat_dispersion_imag
_atom_type_scat_Cromer_Mann_a1
_atom_type_scat_Cromer_Mann_b1
_atom_type_scat_Cromer_Mann_a2
_atom_type_scat_Cromer_Mann_b2
_atom_type_scat_Cromer_Mann_a3
_atom_type_scat_Cromer_Mann_b3
_atom_type_scat_Cromer_Mann_a4
_atom_type_scat_Cromer_Mann_b4
_atom_type_scat_Cromer_Mann_c
_atom_type_scat_source
C 0.0137 0.0067 2.3100 20.8439 1.0200 10.2075 1.5886 0.5687 0.8650 51.6512 0.2156 'International Tables Vol C 4.2.6.8 and 6.1.1.4'
H 0.0000 0.0000 0.4930 10.5109 0.3229 26.1257 0.1402 3.1424 0.0408 57.7998 0.0030 'International Tables Vol C 4.2.6.8 and 6.1.1.4'
Cl 0.3281 0.5435 11.4604 0.0104 7.1964 1.1662 6.2556 18.5194 1.6455 47.7784 -9.5574 'International Tables Vol C 4.2.6.8 and 6.1.1.4'
Cu -2.7986 3.6878 13.3380 3.5828 7.1676 0.2470 5.6158 11.3966 1.6735 64.8126 1.1910 'International Tables Vol C 4.2.6.8 and 6.1.1.4'
F 0.0583 0.0400 3.5392 10.2825 2.6412 4.2944 1.5170 0.2615 1.0243 26.1476 0.2776 'International Tables Vol C 4.2.6.8 and 6.1.1.4'
N 0.0241 0.0134 12.2126 0.0057 3.1322 9.8933 2.0125 28.9975 1.1663 0.5826 -11.5290 'International Tables Vol C 4.2.6.8 and 6.1.1.4'
O 0.0389 0.0241 3.0485 13.2771 2.2868 5.7011 1.5463 0.3239 0.8670 32.9089 0.2508 'International Tables Vol C 4.2.6.8 and 6.1.1.4'
P 0.2543 0.3332 6.4345 1.9067 4.1791 27.1570 1.7800 0.5260 1.4908 68.1645 1.1149 'International Tables Vol C 4.2.6.8 and 6.1.1.4'

loop_
_geom_angle_atom_site_label_1
_geom_angle_site_symmetry_1
_geom_angle_atom_site_label_2
_geom_angle_site_symmetry_2
_geom_angle_atom_site_label_3
_geom_angle_site_symmetry_3
_geom_angle
_geom_angle_publ_flag
C48 . C100 . H1001 . 110.6 no
C48 . C100 . H1002 . 110.4 no
H1001 . C100 . H1002 . 109.5 no
C48 . C100 . H1003 . 107.4 no
H1001 . C100 . H1003 . 109.5 no
H1002 . C100 . H1003 . 109.5 no
C55 . C101 . H1011 . 109.3 no
C55 . C101 . H1012 . 111.0 no
H1011 . C101 . H1012 . 109.5 no
C55 . C101 . H1013 . 108.1 no
H1011 . C101 . H1013 . 109.5 no
H1012 . C101 . H1013 . 109.5 no
P2 . Cu1 . P1 . 120.36(5) yes
P2 . Cu1 . N1 . 117.08(11) yes
P1 . Cu1 . N1 . 105.66(10) yes
P2 . Cu1 . N2 . 114.44(10) yes
P1 . Cu1 . N2 . 113.21(11) yes
N1 . Cu1 . N2 . 78.52(13) yes
Cu1 . P2 . C3 . 118.98(14) yes
Cu1 . P2 . C32 . 120.20(17) yes
C3 . P2 . C32 . 98.88(18) yes
Cu1 . P2 . C38 . 108.31(14) yes
C3 . P2 . C38 . 102.6(2) yes
C32 . P2 . C38 . 105.9(2) yes
P2 . C3 . C4 . 117.5(3) yes
P2 . C3 . C12 . 124.5(3) yes
C4 . C3 . C12 . 117.8(4) yes
C3 . C4 . O1 . 117.4(3) yes
C3 . C4 . C9 . 123.0(4) yes
O1 . C4 . C9 . 119.6(4) yes
C4 . O1 . C6 . 115.6(3) yes
O1 . C6 . C7 . 120.0(4) yes
O1 . C6 . C18 . 115.6(3) yes
C7 . C6 . C18 . 124.4(4) yes
C6 . C7 . C8 . 116.8(4) yes
C6 . C7 . C15 . 117.3(4) yes
C8 . C7 . C15 . 125.9(3) yes
C7 . C8 . C9 . 107.2(3) yes
C7 . C8 . C13 . 106.4(4) yes
C9 . C8 . C13 . 108.4(3) yes
C7 . C8 . C14 . 112.9(3) yes
C9 . C8 . C14 . 113.3(4) yes
C13 . C8 . C14 . 108.4(3) yes
C8 . C9 . C4 . 117.5(4) yes
C8 . C9 . C10 . 125.7(4) yes
C4 . C9 . C10 . 116.8(4) yes
C9 . C10 . C11 . 121.6(4) yes
C9 . C10 . H101 . 119.1 no
C11 . C10 . H101 . 119.2 no
C10 . C11 . C12 . 119.0(5) yes
C10 . C11 . H111 . 120.6 no
C12 . C11 . H111 . 120.4 no
C11 . C12 . C3 . 121.4(4) yes
C11 . C12 . H121 . 120.2 no
C3 . C12 . H121 . 118.4 no
C8 . C13 . H131 . 109.4 no
C8 . C13 . H132 . 109.6 no
H131 . C13 . H132 . 109.5 no
C8 . C13 . H133 . 109.4 no
H131 . C13 . H133 . 109.5 no
H132 . C13 . H133 . 109.5 no
C8 . C14 . H141 . 108.4 no
C8 . C14 . H142 . 111.0 no
H141 . C14 . H142 . 109.5 no
C8 . C14 . H143 . 108.9 no
H141 . C14 . H143 . 109.5 no
H142 . C14 . H143 . 109.5 no
C7 . C15 . C16 . 120.2(4) yes
C7 . C15 . H151 . 120.1 no
C16 . C15 . H151 . 119.7 no
C15 . C16 . C17 . 121.2(4) yes
C15 . C16 . H161 . 119.1 no
C17 . C16 . H161 . 119.7 no
C16 . C17 . C18 . 120.0(4) yes
C16 . C17 . H171 . 120.1 no
C18 . C17 . H171 . 119.8 no
C17 . C18 . C6 . 116.5(3) yes
C17 . C18 . P1 . 125.8(3) yes
C6 . C18 . P1 . 117.6(3) yes
C18 . P1 . Cu1 . 114.43(16) yes
C18 . P1 . C20 . 104.51(19) yes
Cu1 . P1 . C20 . 110.12(14) yes
C18 . P1 . C26 . 103.38(18) yes
Cu1 . P1 . C26 . 120.02(14) yes
C20 . P1 . C26 . 102.7(2) yes
P1 . C20 . C21 . 124.6(3) yes
P1 . C20 . C25 . 115.8(3) yes
C21 . C20 . C25 . 119.2(4) yes
C20 . C21 . C22 . 120.7(4) yes
C20 . C21 . H211 . 119.8 no
C22 . C21 . H211 . 119.5 no
C21 . C22 . C23 . 119.7(4) yes
C21 . C22 . H221 . 120.2 no
C23 . C22 . H221 . 120.0 no
C22 . C23 . C24 . 119.0(4) yes
C22 . C23 . H231 . 120.5 no
C24 . C23 . H231 . 120.5 no
C23 . C24 . C25 . 121.2(4) yes
C23 . C24 . H241 . 119.1 no
C25 . C24 . H241 . 119.6 no
C20 . C25 . C24 . 120.1(4) yes
C20 . C25 . H251 . 120.0 no
C24 . C25 . H251 . 119.9 no
P1 . C26 . C27 . 121.8(3) yes
P1 . C26 . C31 . 120.1(4) yes
C27 . C26 . C31 . 118.0(4) yes
C26 . C27 . C28 . 121.5(4) yes
C26 . C27 . H271 . 120.2 no
C28 . C27 . H271 . 118.3 no
C27 . C28 . C29 . 118.2(4) yes
C27 . C28 . H281 . 120.4 no
C29 . C28 . H281 . 121.4 no
C28 . C29 . C30 . 121.7(4) yes
C28 . C29 . H291 . 118.3 no
C30 . C29 . H291 . 120.0 no
C29 . C30 . C31 . 119.6(4) yes
C29 . C30 . H301 . 120.7 no
C31 . C30 . H301 . 119.6 no
C30 . C31 . C26 . 120.9(5) yes
C30 . C31 . H311 . 119.4 no
C26 . C31 . H311 . 119.6 no
P2 . C32 . C33 . 121.2(4) yes
P2 . C32 . C37 . 118.8(4) yes
C33 . C32 . C37 . 119.7(4) yes
C32 . C33 . C34 . 119.8(5) yes
C32 . C33 . H331 . 120.5 no
C34 . C33 . H331 . 119.6 no
C33 . C34 . C35 . 119.8(5) yes
C33 . C34 . H341 . 119.9 no
C35 . C34 . H341 . 120.2 no
C34 . C35 . C36 . 120.2(4) yes
C34 . C35 . H351 . 119.7 no
C36 . C35 . H351 . 120.1 no
C35 . C36 . C37 . 120.9(5) yes
C35 . C36 . H361 . 119.5 no
C37 . C36 . H361 . 119.5 no
C32 . C37 . C36 . 119.5(5) yes
C32 . C37 . H371 . 120.3 no
C36 . C37 . H371 . 120.2 no
P2 . C38 . C39 . 120.6(3) yes
P2 . C38 . C43 . 120.0(4) yes
C39 . C38 . C43 . 118.5(5) yes
C38 . C39 . C40 . 121.7(5) yes
C38 . C39 . H391 . 119.3 no
C40 . C39 . H391 . 118.9 no
C39 . C40 . C41 . 118.3(5) yes
C39 . C40 . H401 . 120.4 no
C41 . C40 . H401 . 121.3 no
C40 . C41 . C42 . 121.2(5) yes
C40 . C41 . H411 . 119.5 no
C42 . C41 . H411 . 119.3 no
C41 . C42 . C43 . 120.1(5) yes
C41 . C42 . H421 . 120.4 no
C43 . C42 . H421 . 119.5 no
C38 . C43 . C42 . 120.2(5) yes
C38 . C43 . H431 . 120.0 no
C42 . C43 . H431 . 119.8 no
Cu1 . N1 . C45 . 113.4(3) yes
Cu1 . N1 . C55 . 126.2(3) yes
C45 . N1 . C55 . 119.7(4) yes
N1 . C45 . C46 . 116.3(4) yes
N1 . C45 . C52 . 121.5(4) yes
C46 . C45 . C52 . 122.1(4) yes
C45 . C46 . N2 . 116.5(4) yes
C45 . C46 . C51 . 122.3(4) yes
N2 . C46 . C51 . 121.1(4) yes
C46 . N2 . Cu1 . 112.0(2) yes
C46 . N2 . C48 . 118.6(4) yes
Cu1 . N2 . C48 . 127.9(3) yes
N2 . C48 . C49 . 122.7(4) yes
C48 . C49 . C50 . 117.8(4) yes
C48 . C49 . H491 . 121.3 no
C50 . C49 . H491 . 120.8 no
C49 . C50 . C51 . 120.7(4) yes
C49 . C50 . H501 . 118.8 no
C51 . C50 . H501 . 120.4 no
C46 . C51 . C50 . 119.0(4) yes
C46 . C51 . H511 . 121.2 no
C50 . C51 . H511 . 119.8 no
C45 . C52 . C53 . 118.2(4) yes
C45 . C52 . H521 . 121.1 no
C53 . C52 . H521 . 120.7 no
C52 . C53 . C54 . 119.9(4) yes
C52 . C53 . H531 . 119.4 no
C54 . C53 . H531 . 120.8 no
C53 . C54 . C55 . 119.5(4) yes
C53 . C54 . H541 . 120.1 no
C55 . C54 . H541 . 120.4 no
C54 . C55 . N1 . 121.1(4) yes
F1 . P3 . F5 . 92.1(2) yes
F1 . P3 . F6 . 88.1(2) yes
F5 . P3 . F6 . 179.3(2) yes
F1 . P3 . F4 . 91.4(4) yes
F5 . P3 . F4 . 89.06(19) yes
F6 . P3 . F4 . 90.31(19) yes
F1 . P3 . F2 . 176.6(3) yes
F5 . P3 . F2 . 89.7(2) yes
F6 . P3 . F2 . 90.1(2) yes
F4 . P3 . F2 . 91.5(4) yes
F1 . P3 . F3 . 90.3(4) yes
F5 . P3 . F3 . 92.0(2) yes
F6 . P3 . F3 . 88.58(19) yes
F4 . P3 . F3 . 177.9(3) yes
F2 . P3 . F3 . 86.7(4) yes

loop_
_geom_bond_atom_site_label_1
_geom_bond_site_symmetry_1
_geom_bond_atom_site_label_2
_geom_bond_site_symmetry_2
_geom_bond_distance
_geom_bond_publ_flag
C100 . C48 . 1.410(5) yes
C100 . H1001 . 0.950 no
C100 . H1002 . 0.950 no
C100 . H1003 . 0.950 no
Cl1 . C48 . 1.742(5) yes
C101 . C55 . 1.410(5) yes
C101 . H1011 . 0.950 no
C101 . H1012 . 0.950 no
C101 . H1013 . 0.950 no
Cl2 . C55 . 1.732(5) yes
Cu1 . P2 . 2.2750(13) yes
Cu1 . P1 . 2.2978(13) yes
Cu1 . N1 . 2.104(3) yes
Cu1 . N2 . 2.123(3) yes
P2 . C3 . 1.846(4) yes
P2 . C32 . 1.837(4) yes
P2 . C38 . 1.836(5) yes
C3 . C4 . 1.414(6) yes
C3 . C12 . 1.358(6) yes
C4 . O1 . 1.378(5) yes
C4 . C9 . 1.395(5) yes
O1 . C6 . 1.389(5) yes
C6 . C7 . 1.385(5) yes
C6 . C18 . 1.384(6) yes
C7 . C8 . 1.534(6) yes
C7 . C15 . 1.382(6) yes
C8 . C9 . 1.525(6) yes
C8 . C13 . 1.556(6) yes
C8 . C14 . 1.514(5) yes
C9 . C10 . 1.393(6) yes
C10 . C11 . 1.397(7) yes
C10 . H101 . 0.950 no
C11 . C12 . 1.408(6) yes
C11 . H111 . 0.950 no
C12 . H121 . 0.950 no
C13 . H131 . 0.950 no
C13 . H132 . 0.950 no
C13 . H133 . 0.950 no
C14 . H141 . 0.950 no
C14 . H142 . 0.950 no
C14 . H143 . 0.950 no
C15 . C16 . 1.378(6) yes
C15 . H151 . 0.950 no
C16 . C17 . 1.391(6) yes
C16 . H161 . 0.950 no
C17 . C18 . 1.398(6) yes
C17 . H171 . 0.950 no
C18 . P1 . 1.825(4) yes
P1 . C20 . 1.842(4) yes
P1 . C26 . 1.825(4) yes
C20 . C21 . 1.372(6) yes
C20 . C25 . 1.384(6) yes
C21 . C22 . 1.391(6) yes
C21 . H211 . 0.950 no
C22 . C23 . 1.388(7) yes
C22 . H221 . 0.950 no
C23 . C24 . 1.372(6) yes
C23 . H231 . 0.950 no
C24 . C25 . 1.376(6) yes
C24 . H241 . 0.950 no
C25 . H251 . 0.950 no
C26 . C27 . 1.385(7) yes
C26 . C31 . 1.385(6) yes
C27 . C28 . 1.397(6) yes
C27 . H271 . 0.950 no
C28 . C29 . 1.392(6) yes
C28 . H281 . 0.950 no
C29 . C30 . 1.341(7) yes
C29 . H291 . 0.950 no
C30 . C31 . 1.404(7) yes
C30 . H301 . 0.950 no
C31 . H311 . 0.950 no
C32 . C33 . 1.396(6) yes
C32 . C37 . 1.386(7) yes
C33 . C34 . 1.395(6) yes
C33 . H331 . 0.950 no
C34 . C35 . 1.372(7) yes
C34 . H341 . 0.950 no
C35 . C36 . 1.374(7) yes
C35 . H351 . 0.950 no
C36 . C37 . 1.383(6) yes
C36 . H361 . 0.950 no
C37 . H371 . 0.950 no
C38 . C39 . 1.365(7) yes
C38 . C43 . 1.405(6) yes
C39 . C40 . 1.402(7) yes
C39 . H391 . 0.950 no
C40 . C41 . 1.367(8) yes
C40 . H401 . 0.950 no
C41 . C42 . 1.380(9) yes
C41 . H411 . 0.950 no
C42 . C43 . 1.370(8) yes
C42 . H421 . 0.950 no
C43 . H431 . 0.950 no
N1 . C45 . 1.353(5) yes
N1 . C55 . 1.354(5) yes
C45 . C46 . 1.467(6) yes
C45 . C52 . 1.392(6) yes
C46 . N2 . 1.355(5) yes
C46 . C51 . 1.387(6) yes
N2 . C48 . 1.338(5) yes
C48 . C49 . 1.400(6) yes
C49 . C50 . 1.354(7) yes
C49 . H491 . 0.950 no
C50 . C51 . 1.378(6) yes
C50 . H501 . 0.950 no
C51 . H511 . 0.950 no
C52 . C53 . 1.397(7) yes
C52 . H521 . 0.950 no
C53 . C54 . 1.372(7) yes
C53 . H531 . 0.950 no
C54 . C55 . 1.387(6) yes
C54 . H541 . 0.950 no
P3 . F1 . 1.522(4) yes
P3 . F5 . 1.582(3) yes
P3 . F6 . 1.590(3) yes
P3 . F4 . 1.559(4) yes
P3 . F2 . 1.529(4) yes
P3 . F3 . 1.578(4) yes
